data_2239954
loop_
_publ_author_name
'Prathebha, K.'
'Reuben Jonathan, D.'
'Sathya, S.'
'Jovita, J.'
'Usha, G.'

_publ_section_title
;
 Crystal structure of
 4-chloro-<i>N</i>-{[1-(4-chlorobenzoyl)piperidin-4-yl]methyl}benzamide
 monohydrate
;
_journal_issue 10
_journal_name_full 'Acta Crystallographica Section E'
_journal_page_first o1080
_journal_paper_doi 10.1107/S1600536814018522
_journal_volume 70
_journal_year 2014
_chemical_formula_iupac 'C20 H20 Cl2 N2 O2 , H2 O'
_chemical_formula_moiety 'C20 H20 Cl2 N2 O2 , H2 O'
_chemical_formula_sum 'C20 H22 Cl2 N2 O3'
_chemical_formula_weight 409.30
_chemical_name_systematic
;
4-hloro-<i>N</i>-{[1-(4-chlorobenzoyl)piperidin-4-yl]methyl}benzamide
;
_space_group_IT_number 14
_symmetry_cell_setting monoclinic
_symmetry_space_group_name_Hall '-P 2yn'
_symmetry_space_group_name_H-M 'P 1 21/n 1'
_atom_sites_solution_hydrogens geom
_atom_sites_solution_primary direct
_atom_sites_solution_secondary difmap
_audit_creation_method SHELXL-97
_cell_angle_alpha 90.000(5)
_cell_angle_beta 96.989(5)
_cell_angle_gamma 90.000(5)
_cell_formula_units_Z 4
_cell_length_a 8.965(5)
_cell_length_b 19.613(5)
_cell_length_c 11.456(5)
_cell_measurement_reflns_used 4985
_cell_measurement_temperature 293(2)
_cell_volume 1999.3(15)
_computing_cell_refinement 'SAINT (Bruker, 2008)'
_computing_data_collection 'APEX2 (Bruker, 2008)'
_computing_data_reduction 'SAINT (Bruker, 2008)'
_computing_molecular_graphics 'ORTEP-3 for Windows (Farrugia, 2012)'
_computing_publication_material 'SHELXL97 (Sheldrick, 2008) and PLATON (Spek, 2009)'
_computing_structure_refinement 'SHELXL97 (Sheldrick, 2008)'
_computing_structure_solution 'SHELXS97 (Sheldrick, 2008)'
_diffrn_ambient_temperature 293(2)
_diffrn_measured_fraction_theta_full 0.999
_diffrn_measured_fraction_theta_max 0.999
_diffrn_measurement_device_type 'Bruker APEII CCD'
_diffrn_measurement_method '\w and \f scan'
_diffrn_radiation_monochromator graphite
_diffrn_radiation_source 'fine-focus sealed tube'
_diffrn_radiation_type MoK\a
_diffrn_radiation_wavelength 0.71073
_diffrn_reflns_av_R_equivalents 0.0302
_diffrn_reflns_av_sigmaI/netI 0.0333
_diffrn_reflns_limit_h_max 11
_diffrn_reflns_limit_h_min -11
_diffrn_reflns_limit_k_max 26
_diffrn_reflns_limit_k_min -26
_diffrn_reflns_limit_l_max 15
_diffrn_reflns_limit_l_min -15
_diffrn_reflns_number 18886
_diffrn_reflns_theta_full 28.32
_diffrn_reflns_theta_max 28.32
_diffrn_reflns_theta_min 2.07
_diffrn_standards_number 0
_exptl_absorpt_coefficient_mu 0.347
_exptl_absorpt_correction_T_max 0.966
_exptl_absorpt_correction_T_min 0.939
_exptl_absorpt_correction_type multi-scan
_exptl_absorpt_process_details '(SADABS; Bruker, 2008)'
_exptl_crystal_colour colourless
_exptl_crystal_density_diffrn 1.360
_exptl_crystal_density_method 'not measured'
_exptl_crystal_description block
_exptl_crystal_F_000 856
_exptl_crystal_size_max 0.20
_exptl_crystal_size_mid 0.15
_exptl_crystal_size_min 0.10
_refine_diff_density_max 0.231
_refine_diff_density_min -0.302
_refine_ls_extinction_method none
_refine_ls_goodness_of_fit_ref 1.026
_refine_ls_hydrogen_treatment mixed
_refine_ls_matrix_type full
_refine_ls_number_parameters 252
_refine_ls_number_reflns 4985
_refine_ls_number_restraints 2
_refine_ls_restrained_S_all 1.027
_refine_ls_R_factor_all 0.0844
_refine_ls_R_factor_gt 0.0433
_refine_ls_shift/su_max 0.000
_refine_ls_shift/su_mean 0.000
_refine_ls_structure_factor_coef Fsqd
_refine_ls_weighting_details 'calc w=1/[\s^2^(Fo^2^)+(0.0472P)^2^+0.4010P] where P=(Fo^2^+2Fc^2^)/3'
_refine_ls_weighting_scheme calc
_refine_ls_wR_factor_gt 0.1017
_refine_ls_wR_factor_ref 0.1195
_reflns_number_gt 2967
_reflns_number_total 4985
_reflns_threshold_expression I>2\s(I)
_cod_data_source_file zs2310sup1.cif
_cod_data_source_block I
_cod_original_sg_symbol_H-M 'P 21/n'
_cod_database_code 2239954
_cod_database_fobs_code 2239954

loop_
_symmetry_equiv_pos_as_xyz
'x, y, z'
'-x+1/2, y+1/2, -z+1/2'
'-x, -y, -z'
'x-1/2, -y-1/2, z-1/2'

loop_
_atom_site_type_symbol
_atom_site_label
_atom_site_fract_x
_atom_site_fract_y
_atom_site_fract_z
_atom_site_U_iso_or_equiv
_atom_site_adp_type
_atom_site_calc_flag
_atom_site_refinement_flags
_atom_site_occupancy
_atom_site_symmetry_multiplicity
C C1 0.2856(2) 0.04517(10) -0.36865(17) 0.0557(5) Uani d . 1 1
C C2 0.1651(2) 0.05009(11) -0.30553(18) 0.0604(5) Uani d . 1 1
H H2 0.0676 0.0448 -0.3426 0.072 Uiso calc R 1 1
C C3 0.1908(2) 0.06295(10) -0.18659(17) 0.0548(5) Uani d . 1 1
H H3 0.1096 0.0658 -0.1434 0.066 Uiso calc R 1 1
C C4 0.33501(19) 0.07168(9) -0.13004(15) 0.0445(4) Uani d . 1 1
C C5 0.4537(2) 0.06734(10) -0.19643(16) 0.0508(5) Uani d . 1 1
H H5 0.5513 0.0734 -0.1601 0.061 Uiso calc R 1 1
C C6 0.4299(2) 0.05428(11) -0.31542(17) 0.0550(5) Uani d . 1 1
H H6 0.5105 0.0517 -0.3591 0.066 Uiso calc R 1 1
C C7 0.3542(2) 0.08172(10) 0.00066(16) 0.0499(5) Uani d . 1 1
C C8 0.5234(2) 0.10784(10) 0.17983(15) 0.0525(5) Uani d . 1 1
H H8A 0.6209 0.0872 0.2027 0.063 Uiso calc R 1 1
H H8B 0.4497 0.0820 0.2167 0.063 Uiso calc R 1 1
C C9 0.52633(19) 0.18034(10) 0.22638(14) 0.0443(4) Uani d . 1 1
H H9 0.5999 0.2063 0.1877 0.053 Uiso calc R 1 1
C C10 0.5769(2) 0.18086(10) 0.35899(15) 0.0502(5) Uani d . 1 1
H H10A 0.5085 0.1533 0.3986 0.060 Uiso calc R 1 1
H H10B 0.6764 0.1610 0.3745 0.060 Uiso calc R 1 1
C C11 0.5798(2) 0.25282(11) 0.40699(15) 0.0520(5) Uani d . 1 1
H H11A 0.6068 0.2517 0.4916 0.062 Uiso calc R 1 1
H H11B 0.6553 0.2792 0.3731 0.062 Uiso calc R 1 1
C C12 0.3794(2) 0.28733(11) 0.25369(15) 0.0537(5) Uani d . 1 1
H H12A 0.4454 0.3159 0.2136 0.064 Uiso calc R 1 1
H H12B 0.2794 0.3070 0.2418 0.064 Uiso calc R 1 1
C C13 0.3756(2) 0.21620(10) 0.20237(15) 0.0487(4) Uani d . 1 1
H H13A 0.3469 0.2189 0.1181 0.058 Uiso calc R 1 1
H H13B 0.3000 0.1895 0.2357 0.058 Uiso calc R 1 1
C C14 0.3605(2) 0.32021(10) 0.45609(15) 0.0447(4) Uani d . 1 1
C C15 0.41215(19) 0.31470(9) 0.58496(14) 0.0419(4) Uani d . 1 1
C C16 0.4207(2) 0.25291(10) 0.64373(16) 0.0513(5) Uani d . 1 1
H H16 0.3991 0.2126 0.6023 0.062 Uiso calc R 1 1
C C17 0.4615(2) 0.25100(11) 0.76433(17) 0.0561(5) Uani d . 1 1
H H17 0.4668 0.2096 0.8043 0.067 Uiso calc R 1 1
C C18 0.4939(2) 0.31065(11) 0.82394(15) 0.0533(5) Uani d . 1 1
C C19 0.4847(2) 0.37221(11) 0.76756(16) 0.0558(5) Uani d . 1 1
H H19 0.5066 0.4123 0.8095 0.067 Uiso calc R 1 1
C C20 0.4425(2) 0.37407(10) 0.64751(15) 0.0492(4) Uani d . 1 1
H H20 0.4345 0.4158 0.6086 0.059 Uiso calc R 1 1
N N1 0.48785(17) 0.10246(8) 0.05253(13) 0.0504(4) Uani d . 1 1
H H1 0.5560 0.1131 0.0090 0.061 Uiso calc R 1 1
N N2 0.43298(16) 0.28557(8) 0.37952(12) 0.0483(4) Uani d . 1 1
O O1 0.24827(16) 0.07042(10) 0.05634(13) 0.0782(5) Uani d . 1 1
O O2 0.25144(15) 0.35694(7) 0.42328(11) 0.0607(4) Uani d . 1 1
O O1W 0.1758(2) -0.02509(12) 0.22242(18) 0.0874(5) Uani d D 1 1
Cl Cl1 0.25541(8) 0.02408(4) -0.51685(5) 0.0906(2) Uani d . 1 1
Cl Cl2 0.54727(9) 0.30789(4) 0.97486(4) 0.0908(2) Uani d . 1 1
H H1WA 0.188(5) -0.0575(19) 0.172(3) 0.19(2) Uiso d D 1 1
H H1WB 0.181(9) 0.002(4) 0.162(5) 0.34(4) Uiso d D 1 1

loop_
_atom_site_aniso_label
_atom_site_aniso_U_11
_atom_site_aniso_U_22
_atom_site_aniso_U_33
_atom_site_aniso_U_12
_atom_site_aniso_U_13
_atom_site_aniso_U_23
C1 0.0626(12) 0.0528(13) 0.0495(10) 0.0066(10) -0.0011(9) -0.0074(9)
C2 0.0482(11) 0.0644(14) 0.0657(13) 0.0005(10) -0.0047(9) -0.0062(10)
C3 0.0457(10) 0.0572(13) 0.0622(12) -0.0030(9) 0.0088(9) -0.0050(10)
C4 0.0466(10) 0.0346(10) 0.0528(10) -0.0020(8) 0.0076(8) -0.0052(8)
C5 0.0447(10) 0.0519(12) 0.0556(11) -0.0026(9) 0.0056(8) -0.0118(9)
C6 0.0534(11) 0.0591(13) 0.0539(11) 0.0027(9) 0.0119(9) -0.0091(9)
C7 0.0498(11) 0.0476(12) 0.0538(10) -0.0021(9) 0.0121(9) -0.0048(9)
C8 0.0574(11) 0.0545(13) 0.0458(10) 0.0015(9) 0.0073(8) -0.0021(9)
C9 0.0436(9) 0.0514(12) 0.0384(8) -0.0011(8) 0.0074(7) -0.0037(8)
C10 0.0437(10) 0.0646(14) 0.0420(9) 0.0108(9) 0.0035(7) -0.0027(9)
C11 0.0414(10) 0.0711(14) 0.0427(9) 0.0064(9) 0.0013(7) -0.0124(9)
C12 0.0588(11) 0.0613(13) 0.0396(9) 0.0121(10) 0.0000(8) -0.0028(9)
C13 0.0477(10) 0.0586(12) 0.0386(8) 0.0028(9) 0.0001(7) -0.0037(8)
C14 0.0462(10) 0.0449(11) 0.0431(9) 0.0019(9) 0.0064(7) -0.0014(8)
C15 0.0413(9) 0.0459(11) 0.0392(8) 0.0041(8) 0.0083(7) -0.0010(8)
C16 0.0591(11) 0.0428(11) 0.0520(10) 0.0007(9) 0.0068(8) -0.0011(9)
C17 0.0653(12) 0.0505(13) 0.0532(11) 0.0020(10) 0.0098(9) 0.0136(10)
C18 0.0575(11) 0.0655(14) 0.0379(9) 0.0043(10) 0.0104(8) 0.0034(9)
C19 0.0689(13) 0.0513(13) 0.0472(10) 0.0008(10) 0.0072(9) -0.0079(9)
C20 0.0597(11) 0.0425(11) 0.0459(9) 0.0018(9) 0.0080(8) 0.0027(8)
N1 0.0529(9) 0.0543(10) 0.0456(8) -0.0062(8) 0.0124(7) -0.0097(7)
N2 0.0454(8) 0.0599(10) 0.0389(7) 0.0093(7) 0.0016(6) -0.0078(7)
O1 0.0602(9) 0.1147(14) 0.0636(9) -0.0184(9) 0.0238(7) -0.0073(9)
O2 0.0645(8) 0.0697(10) 0.0478(7) 0.0263(7) 0.0061(6) 0.0034(7)
O1W 0.0768(11) 0.1049(15) 0.0855(12) -0.0057(10) 0.0296(9) -0.0120(12)
Cl1 0.0863(4) 0.1263(6) 0.0551(3) 0.0222(4) -0.0080(3) -0.0227(3)
Cl2 0.1259(6) 0.1059(6) 0.0391(3) 0.0055(4) 0.0041(3) 0.0075(3)

loop_
_atom_type_symbol
_atom_type_description
_atom_type_scat_dispersion_real
_atom_type_scat_dispersion_imag
_atom_type_scat_source
C C 0.0033 0.0016 'International Tables Vol C Tables 4.2.6.8 and 6.1.1.4'
H H 0.0000 0.0000 'International Tables Vol C Tables 4.2.6.8 and 6.1.1.4'
N N 0.0061 0.0033 'International Tables Vol C Tables 4.2.6.8 and 6.1.1.4'
O O 0.0106 0.0060 'International Tables Vol C Tables 4.2.6.8 and 6.1.1.4'
Cl Cl 0.1484 0.1585 'International Tables Vol C Tables 4.2.6.8 and 6.1.1.4'

loop_
_geom_angle_atom_site_label_1
_geom_angle_atom_site_label_2
_geom_angle_atom_site_label_3
_geom_angle
C6 C1 C2 121.02(19)
C6 C1 Cl1 119.43(16)
C2 C1 Cl1 119.50(16)
C1 C2 C3 119.08(18)
C1 C2 H2 120.5
C3 C2 H2 120.5
C2 C3 C4 121.31(18)
C2 C3 H3 119.3
C4 C3 H3 119.3
C5 C4 C3 118.16(17)
C5 C4 C7 123.68(16)
C3 C4 C7 118.08(16)
C6 C5 C4 121.20(17)
C6 C5 H5 119.4
C4 C5 H5 119.4
C1 C6 C5 119.21(18)
C1 C6 H6 120.4
C5 C6 H6 120.4
O1 C7 N1 122.23(18)
O1 C7 C4 119.57(17)
N1 C7 C4 118.20(16)
N1 C8 C9 114.30(15)
N1 C8 H8A 108.7
C9 C8 H8A 108.7
N1 C8 H8B 108.7
C9 C8 H8B 108.7
H8A C8 H8B 107.6
C8 C9 C13 113.17(15)
C8 C9 C10 110.19(15)
C13 C9 C10 109.02(14)
C8 C9 H9 108.1
C13 C9 H9 108.1
C10 C9 H9 108.1
C11 C10 C9 110.88(16)
C11 C10 H10A 109.5
C9 C10 H10A 109.5
C11 C10 H10B 109.5
C9 C10 H10B 109.5
H10A C10 H10B 108.1
N2 C11 C10 110.84(15)
N2 C11 H11A 109.5
C10 C11 H11A 109.5
N2 C11 H11B 109.5
C10 C11 H11B 109.5
H11A C11 H11B 108.1
N2 C12 C13 110.51(15)
N2 C12 H12A 109.5
C13 C12 H12A 109.5
N2 C12 H12B 109.5
C13 C12 H12B 109.5
H12A C12 H12B 108.1
C12 C13 C9 112.27(15)
C12 C13 H13A 109.1
C9 C13 H13A 109.1
C12 C13 H13B 109.1
C9 C13 H13B 109.1
H13A C13 H13B 107.9
O2 C14 N2 121.73(16)
O2 C14 C15 118.73(15)
N2 C14 C15 119.53(15)
C20 C15 C16 119.44(16)
C20 C15 C14 118.05(16)
C16 C15 C14 122.37(16)
C15 C16 C17 120.06(18)
C15 C16 H16 120.0
C17 C16 H16 120.0
C18 C17 C16 119.27(19)
C18 C17 H17 120.4
C16 C17 H17 120.4
C17 C18 C19 121.51(17)
C17 C18 Cl2 119.09(16)
C19 C18 Cl2 119.40(16)
C18 C19 C20 119.14(19)
C18 C19 H19 120.4
C20 C19 H19 120.4
C15 C20 C19 120.57(18)
C15 C20 H20 119.7
C19 C20 H20 119.7
C7 N1 C8 122.88(15)
C7 N1 H1 118.6
C8 N1 H1 118.6
C14 N2 C11 125.27(14)
C14 N2 C12 120.41(15)
C11 N2 C12 113.62(14)
H1WA O1W H1WB 84(5)

loop_
_geom_bond_atom_site_label_1
_geom_bond_atom_site_label_2
_geom_bond_distance
C1 C6 1.373(3)
C1 C2 1.374(3)
C1 Cl1 1.736(2)
C2 C3 1.377(3)
C2 H2 0.9300
C3 C4 1.385(3)
C3 H3 0.9300
C4 C5 1.384(3)
C4 C7 1.499(2)
C5 C6 1.378(3)
C5 H5 0.9300
C6 H6 0.9300
C7 O1 1.227(2)
C7 N1 1.334(2)
C8 N1 1.458(2)
C8 C9 1.518(3)
C8 H8A 0.9700
C8 H8B 0.9700
C9 C13 1.518(3)
C9 C10 1.532(2)
C9 H9 0.9800
C10 C11 1.514(3)
C10 H10A 0.9700
C10 H10B 0.9700
C11 N2 1.464(2)
C11 H11A 0.9700
C11 H11B 0.9700
C12 N2 1.463(2)
C12 C13 1.513(3)
C12 H12A 0.9700
C12 H12B 0.9700
C13 H13A 0.9700
C13 H13B 0.9700
C14 O2 1.235(2)
C14 N2 1.339(2)
C14 C15 1.496(2)
C15 C20 1.377(3)
C15 C16 1.384(3)
C16 C17 1.386(3)
C16 H16 0.9300
C17 C18 1.368(3)
C17 H17 0.9300
C18 C19 1.367(3)
C18 Cl2 1.738(2)
C19 C20 1.382(2)
C19 H19 0.9300
C20 H20 0.9300
N1 H1 0.8600
O1W H1WA 0.872(19)
O1W H1WB 0.87(2)

loop_
_geom_hbond_atom_site_label_D
_geom_hbond_atom_site_label_H
_geom_hbond_atom_site_label_A
_geom_hbond_site_symmetry_A
_geom_hbond_distance_DH
_geom_hbond_distance_HA
_geom_hbond_distance_DA
_geom_hbond_angle_DHA
_geom_hbond_publ_flag
N1 H1 O2 4_665 0.86 2.19 3.043(2) 171 yes
O1W H1WA O2 2_545 0.872(19) 2.11(2) 2.972(3) 169(4) yes
O1W H1WB O1 . 0.87(2) 1.96(3) 2.802(3) 163(7) yes
C5 H5 O2 4_665 0.93 2.36 3.212(3) 152 yes
C8 H8B O1 . 0.97 2.43 2.789(3) 102 no
C12 H12B O2 . 0.97 2.34 2.738(2) 104 no

loop_
_geom_torsion_atom_site_label_1
_geom_torsion_atom_site_label_2
_geom_torsion_atom_site_label_3
_geom_torsion_atom_site_label_4
_geom_torsion
C6 C1 C2 C3 -1.4(3)
Cl1 C1 C2 C3 176.28(17)
C1 C2 C3 C4 0.7(3)
C2 C3 C4 C5 0.2(3)
C2 C3 C4 C7 -176.73(19)
C3 C4 C5 C6 -0.4(3)
C7 C4 C5 C6 176.32(18)
C2 C1 C6 C5 1.2(3)
Cl1 C1 C6 C5 -176.49(16)
C4 C5 C6 C1 -0.3(3)
C5 C4 C7 O1 -164.2(2)
C3 C4 C7 O1 12.5(3)
C5 C4 C7 N1 15.3(3)
C3 C4 C7 N1 -167.93(18)
N1 C8 C9 C13 62.2(2)
N1 C8 C9 C10 -175.49(14)
C8 C9 C10 C11 -179.77(15)
C13 C9 C10 C11 -55.0(2)
C9 C10 C11 N2 56.1(2)
N2 C12 C13 C9 -54.7(2)
C8 C9 C13 C12 177.72(15)
C10 C9 C13 C12 54.7(2)
O2 C14 C15 C20 -53.4(2)
N2 C14 C15 C20 126.55(19)
O2 C14 C15 C16 122.3(2)
N2 C14 C15 C16 -57.7(2)
C20 C15 C16 C17 -0.8(3)
C14 C15 C16 C17 -176.49(16)
C15 C16 C17 C18 -0.4(3)
C16 C17 C18 C19 1.0(3)
C16 C17 C18 Cl2 -179.19(14)
C17 C18 C19 C20 -0.3(3)
Cl2 C18 C19 C20 179.87(14)
C16 C15 C20 C19 1.5(3)
C14 C15 C20 C19 177.37(16)
C18 C19 C20 C15 -1.0(3)
O1 C7 N1 C8 5.4(3)
C4 C7 N1 C8 -174.18(16)
C9 C8 N1 C7 -104.7(2)
O2 C14 N2 C11 166.40(19)
C15 C14 N2 C11 -13.5(3)
O2 C14 N2 C12 -3.4(3)
C15 C14 N2 C12 176.71(17)
C10 C11 N2 C14 132.70(18)
C10 C11 N2 C12 -56.9(2)
C13 C12 N2 C14 -133.45(18)
C13 C12 N2 C11 55.7(2)
